data_1549206
loop_
_publ_author_name
'Samandar Sangari, Mozhgan'
'Golbon Haghighi, Mohsen'
'Nabavizadeh, S. Masoud'
'Pfitzner, Arno'
'Rashidi, Mehdi'

_publ_section_title
;
 Influence of ancillary ligands on the photophysical properties of
 cyclometalated organoplatinum(ii) complexes
;
_journal_issue 11
_journal_name_full 'New Journal of Chemistry'
_journal_page_first 8661
_journal_paper_doi 10.1039/C7NJ04888B
_journal_volume 42
_journal_year 2018
_chemical_formula_sum 'C28 H26 N P Pt'
_chemical_formula_weight 602.6
_space_group_IT_number 14
_space_group_name_Hall '-P 2ybc'
_space_group_name_H-M_alt 'P 1 21/c 1'
_symmetry_cell_setting monoclinic
_symmetry_Int_Tables_number 14
_symmetry_space_group_name_Hall '-P 2ybc'
_symmetry_space_group_name_H-M 'P 1 21/c 1'
_audit_update_record
;
2018-03-29 deposited with the CCDC.
2018-04-04 downloaded from the CCDC.
;
_cell_angle_alpha 90
_cell_angle_beta 92.492(2)
_cell_angle_gamma 90
_cell_formula_units_Z 4
_cell_length_a 10.8604(3)
_cell_length_b 9.7288(3)
_cell_length_c 21.8042(6)
_cell_measurement_reflns_used 13292
_cell_measurement_temperature 296.17(10)
_cell_measurement_theta_max 66.75
_cell_measurement_theta_min 4.05
_cell_volume 2301.62(11)
_computing_cell_refinement 'CrysAlisPro 1.171.38.42b (Rigaku OD, 2015)'
_computing_data_collection 'CrysAlisPro 1.171.38.42b (Rigaku OD, 2015)'
_computing_data_reduction 'CrysAlisPro 1.171.38.42b (Rigaku OD, 2015)'
_computing_molecular_graphics Mercury
_computing_publication_material 'Jana2006 Version 12/03/2018'
_computing_structure_refinement 'Jana2006 Version 12/03/2018'
_computing_structure_solution 'Superflip in Jana2006 Version 12/03/2018'
_diffrn_ambient_temperature 296.17
_diffrn_detector 'CCD plate'
_diffrn_detector_area_resol_mean 5.1773
_diffrn_measured_fraction_theta_full 0.99
_diffrn_measured_fraction_theta_max 0.99
_diffrn_measurement_device 'four-circle diffractometer'
_diffrn_measurement_device_type 'SuperNova, Single source at offset, Atlas'
_diffrn_measurement_method '\w scans'
_diffrn_radiation_monochromator mirror
_diffrn_radiation_probe x-ray
_diffrn_radiation_source 'X-ray tube'
_diffrn_radiation_type 'Cu K\a'
_diffrn_radiation_wavelength 1.54184
_diffrn_reflns_av_R_equivalents 0.029
_diffrn_reflns_av_unetI/netI 0.0191
_diffrn_reflns_limit_h_max 12
_diffrn_reflns_limit_h_min -12
_diffrn_reflns_limit_k_max 11
_diffrn_reflns_limit_k_min -11
_diffrn_reflns_limit_l_max 25
_diffrn_reflns_limit_l_min -22
_diffrn_reflns_number 20515
_diffrn_reflns_theta_full 66.78
_diffrn_reflns_theta_max 66.78
_diffrn_reflns_theta_min 4.06
_diffrn_source 'micro-focus sealed X-ray tube'
_exptl_absorpt_coefficient_mu 12.163
_exptl_absorpt_correction_T_max 0.705
_exptl_absorpt_correction_T_min 0.559
_exptl_absorpt_correction_type gaussian
_exptl_absorpt_process_details
;
CrysAlisPro 1.171.38.42b (Rigaku Oxford Diffraction, 2015)
Numerical absorption correction based on gaussian integration over
            a multifaceted crystal model
Empirical absorption correction using spherical harmonics,
 implemented in SCALE3 ABSPACK scaling algorithm.
;
_exptl_crystal_colour 'clear yellow'
_exptl_crystal_density_diffrn 1.739
_exptl_crystal_description plate
_exptl_crystal_F_000 1176
_exptl_crystal_size_max 0.088
_exptl_crystal_size_mid 0.048
_exptl_crystal_size_min 0.043
_refine_diff_density_max 0.63
_refine_diff_density_min -0.50
_refine_ls_extinction_method none
_refine_ls_goodness_of_fit_gt 1.23
_refine_ls_goodness_of_fit_ref 1.20
_refine_ls_hydrogen_treatment constr
_refine_ls_number_constraints 104
_refine_ls_number_parameters 280
_refine_ls_number_reflns 4034
_refine_ls_number_restraints 0
_refine_ls_R_factor_all 0.0197
_refine_ls_R_factor_gt 0.0165
_refine_ls_shift/su_max 0.0031
_refine_ls_shift/su_mean 0.0001
_refine_ls_structure_factor_coef Fsqd
_refine_ls_weighting_details w=1/(\s^2^(I)+0.0004I^2^)
_refine_ls_weighting_scheme sigma
_refine_ls_wR_factor_gt 0.0399
_refine_ls_wR_factor_ref 0.0414
_reflns_number_gt 3631
_reflns_number_total 4034
_reflns_threshold_expression I>3\s(I)
_cod_data_source_file c7nj04888b2.cif
_cod_data_source_block I_CCDC1
_cod_depositor_comments
;
The following automatic conversions were performed:

'_diffrn_radiation_probe' value 'X-ray' changed to 'x-ray' according
to
/home/data/users/saulius/crontab/automatic-downloads/rss-feeds/RSC/lib/dictionaries/cif_core.dic
dictionary named 'cif_core.dic' version 2.4.2 from 2011-04-26.

Automatic conversion script
Id: cif_fix_values 4973 2017-02-22 13:04:09Z antanas 

 Adding full bibliography for 1549205--1549207.cif.
;
_cod_original_sg_symbol_Hall '-P 2ycb'
_cod_original_formula_sum 'C28 H26 N1 P1 Pt1'
_cod_database_code 1549206

loop_
_space_group_symop_id
_space_group_symop_operation_xyz
1 x,y,z
2 -x,y+1/2,-z+1/2
3 -x,-y,-z
4 x,-y+1/2,z+1/2

loop_
_atom_site_label
_atom_site_type_symbol
_atom_site_fract_x
_atom_site_fract_y
_atom_site_fract_z
_atom_site_adp_type
_atom_site_U_iso_or_equiv
_atom_site_site_symmetry_multiplicity
_atom_site_occupancy
_atom_site_calc_flag
Pt1 Pt 0.418142(9) 0.816869(10) 0.151820(5) Uani 0.01603(4) 4 1 d
P P 0.57674(6) 0.95849(7) 0.18432(3) Uani 0.01835(18) 4 1 d
N N 0.5250(2) 0.6462(2) 0.12165(10) Uani 0.0188(6) 4 1 d
C1 C 0.2796(2) 0.6937(3) 0.11734(12) Uani 0.0200(8) 4 1 d
C21 C 0.5361(3) 1.1342(3) 0.20313(15) Uani 0.0291(9) 4 1 d
C6 C 0.3232(2) 0.5710(3) 0.09071(12) Uani 0.0209(8) 4 1 d
C28 C 0.6343(2) 1.0206(3) 0.06622(13) Uani 0.0221(8) 4 1 d
C7 C 0.2997(3) 0.3508(3) 0.03652(14) Uani 0.0286(9) 4 1 d
C27 C 0.7083(3) 1.0548(3) 0.01832(13) Uani 0.0269(8) 4 1 d
C13 C 0.6457(2) 0.6261(3) 0.12668(13) Uani 0.0235(8) 4 1 d
C8 C 0.4224(3) 0.3290(3) 0.03982(14) Uani 0.0277(9) 4 1 d
C2 C 0.1530(3) 0.7125(3) 0.11385(13) Uani 0.0258(8) 4 1 d
C10 C 0.4533(2) 0.5465(3) 0.09377(12) Uani 0.0198(7) 4 1 d
C14 C 0.2945(2) 0.9585(3) 0.17642(12) Uani 0.0199(7) 4 1 d
C17 C 0.1056(3) 1.1461(3) 0.20733(15) Uani 0.0283(9) 4 1 d
C23 C 0.6851(2) 0.9866(3) 0.12396(13) Uani 0.0206(8) 4 1 d
C9 C 0.5044(3) 0.4261(3) 0.06969(12) Uani 0.0225(8) 4 1 d
C3 C 0.0736(3) 0.6148(3) 0.08576(15) Uani 0.0317(9) 4 1 d
C5 C 0.2452(3) 0.4717(3) 0.06224(13) Uani 0.0245(8) 4 1 d
C18 C 0.1630(3) 1.1556(3) 0.15222(15) Uani 0.0305(9) 4 1 d
C12 C 0.7024(3) 0.5087(3) 0.10464(13) Uani 0.0262(8) 4 1 d
C15 C 0.2381(2) 0.9530(3) 0.23307(13) Uani 0.0245(8) 4 1 d
C20 C 0.0039(3) 1.2442(4) 0.22330(18) Uani 0.0436(12) 4 1 d
C11 C 0.6328(3) 0.4085(3) 0.07599(13) Uani 0.0259(8) 4 1 d
C4 C 0.1181(3) 0.4965(3) 0.06044(15) Uani 0.0317(9) 4 1 d
C16 C 0.1451(2) 1.0447(3) 0.24749(13) Uani 0.0266(8) 4 1 d
C22 C 0.6692(3) 0.9086(3) 0.25197(13) Uani 0.0287(9) 4 1 d
C19 C 0.2554(3) 1.0643(3) 0.13733(13) Uani 0.0268(8) 4 1 d
C26 C 0.8352(3) 1.0518(4) 0.02747(15) Uani 0.0386(10) 4 1 d
C24 C 0.8125(3) 0.9832(4) 0.13217(15) Uani 0.0347(10) 4 1 d
C25 C 0.8871(3) 1.0141(4) 0.08385(16) Uani 0.0443(12) 4 1 d
H1c18 H 0.138697 1.226744 0.123666 Uiso 0.0366 4 1 d
H1c19 H 0.293498 1.074549 0.098698 Uiso 0.0322 4 1 d
H1c15 H 0.264137 0.884485 0.262558 Uiso 0.0294 4 1 d
H1c16 H 0.107761 1.036918 0.28644 Uiso 0.0319 4 1 d
H1c20 H -0.055018 1.250713 0.189307 Uiso 0.0523 4 1 d
H2c20 H -0.036204 1.210739 0.258732 Uiso 0.0523 4 1 d
H3c20 H 0.03834 1.333281 0.231996 Uiso 0.0523 4 1 d
H1c21 H 0.493268 1.175869 0.168444 Uiso 0.0349 4 1 d
H2c21 H 0.483812 1.134155 0.237526 Uiso 0.0349 4 1 d
H3c21 H 0.609646 1.185507 0.213355 Uiso 0.0349 4 1 d
H1c22 H 0.617727 0.903402 0.286602 Uiso 0.0345 4 1 d
H2c22 H 0.705874 0.820412 0.24522 Uiso 0.0345 4 1 d
H3c22 H 0.732816 0.975546 0.259885 Uiso 0.0345 4 1 d
H1c28 H 0.546399 1.020236 0.059456 Uiso 0.0266 4 1 d
H1c26 H 0.887091 1.075939 -0.005407 Uiso 0.0464 4 1 d
H1c24 H 0.849321 0.959303 0.171543 Uiso 0.0417 4 1 d
H1c25 H 0.975103 1.009152 0.089728 Uiso 0.0531 4 1 d
H1c27 H 0.671849 1.080511 -0.020911 Uiso 0.0323 4 1 d
H1c2 H 0.118725 0.794191 0.131022 Uiso 0.0309 4 1 d
H1c3 H -0.013688 0.631171 0.084233 Uiso 0.0381 4 1 d
H1c4 H 0.062213 0.430923 0.041587 Uiso 0.0381 4 1 d
H1c7 H 0.2471 0.283768 0.016453 Uiso 0.0343 4 1 d
H1c8 H 0.455349 0.247482 0.021942 Uiso 0.0333 4 1 d
H1c11 H 0.670943 0.327409 0.060432 Uiso 0.0311 4 1 d
H1c12 H 0.790173 0.498061 0.10955 Uiso 0.0314 4 1 d
H1c13 H 0.696308 0.695492 0.146374 Uiso 0.0282 4 1 d

loop_
_atom_site_aniso_label
_atom_site_aniso_type_symbol
_atom_site_aniso_U_11
_atom_site_aniso_U_22
_atom_site_aniso_U_33
_atom_site_aniso_U_12
_atom_site_aniso_U_13
_atom_site_aniso_U_23
Pt1 Pt 0.01718(6) 0.01554(7) 0.01547(7) -0.00103(4) 0.00174(4) -0.00063(4)
P P 0.0202(3) 0.0179(3) 0.0171(3) -0.0025(2) 0.0018(2) -0.0023(3)
N N 0.0224(11) 0.0177(10) 0.0164(11) 0.0001(8) 0.0017(9) -0.0005(9)
C1 C 0.0228(13) 0.0215(13) 0.0156(13) -0.0037(10) -0.0001(10) 0.0040(11)
C21 C 0.0323(15) 0.0224(14) 0.0331(17) -0.0028(12) 0.0062(13) -0.0079(13)
C6 C 0.0257(13) 0.0225(13) 0.0144(13) -0.0028(10) -0.0014(10) 0.0056(11)
C28 C 0.0237(13) 0.0194(13) 0.0233(14) 0.0009(10) 0.0000(11) -0.0004(11)
C7 C 0.0425(17) 0.0205(14) 0.0220(15) -0.0083(12) -0.0063(13) 0.0010(12)
C27 C 0.0355(15) 0.0260(14) 0.0196(14) 0.0001(12) 0.0057(12) -0.0008(12)
C13 C 0.0242(13) 0.0225(14) 0.0237(15) -0.0010(11) 0.0012(11) -0.0037(12)
C8 C 0.0424(17) 0.0176(13) 0.0229(15) -0.0024(12) -0.0013(13) 0.0002(12)
C2 C 0.0237(13) 0.0281(15) 0.0252(15) -0.0009(11) -0.0022(11) 0.0024(12)
C10 C 0.0249(13) 0.0190(12) 0.0155(13) -0.0023(10) -0.0010(10) 0.0041(11)
C14 C 0.0191(12) 0.0206(12) 0.0199(13) -0.0030(10) 0.0003(10) -0.0040(11)
C17 C 0.0213(13) 0.0277(15) 0.0359(18) 0.0014(11) 0.0002(12) -0.0083(13)
C23 C 0.0226(13) 0.0176(12) 0.0218(14) -0.0018(10) 0.0029(11) -0.0036(11)
C9 C 0.0338(14) 0.0176(13) 0.0161(13) -0.0027(11) 0.0017(11) 0.0026(11)
C3 C 0.0204(13) 0.0382(17) 0.0362(18) -0.0056(12) -0.0036(12) 0.0050(14)
C5 C 0.0315(14) 0.0211(14) 0.0204(14) -0.0068(11) -0.0035(11) 0.0038(11)
C18 C 0.0316(15) 0.0259(15) 0.0338(18) 0.0087(12) 0.0010(13) 0.0040(13)
C12 C 0.0271(14) 0.0249(14) 0.0267(15) 0.0026(11) 0.0026(12) -0.0010(12)
C15 C 0.0262(13) 0.0228(13) 0.0249(15) 0.0011(11) 0.0053(11) 0.0003(12)
C20 C 0.0367(17) 0.045(2) 0.049(2) 0.0160(15) 0.0044(15) -0.0100(17)
C11 C 0.0328(14) 0.0213(13) 0.0238(15) 0.0053(11) 0.0040(12) -0.0010(12)
C4 C 0.0320(15) 0.0293(15) 0.0331(17) -0.0100(12) -0.0086(13) 0.0029(13)
C16 C 0.0257(13) 0.0293(15) 0.0255(15) -0.0023(11) 0.0090(11) -0.0057(13)
C22 C 0.0322(15) 0.0340(16) 0.0197(15) -0.0074(12) -0.0033(12) 0.0008(13)
C19 C 0.0312(14) 0.0282(15) 0.0212(15) 0.0016(12) 0.0036(11) -0.0002(12)
C26 C 0.0341(16) 0.050(2) 0.0332(18) -0.0062(15) 0.0163(14) -0.0012(16)
C24 C 0.0230(14) 0.055(2) 0.0264(17) -0.0016(13) -0.0012(12) 0.0004(15)
C25 C 0.0205(14) 0.074(3) 0.039(2) -0.0058(15) 0.0055(13) -0.0006(18)

loop_
_atom_type_symbol
_atom_type_scat_dispersion_real
_atom_type_scat_dispersion_imag
_atom_type_scat_source
C 0.0181 0.0091 'International Tables Vol C tables 4.2.6.8 and 6.1.1.1'
H 0.0000 0.0000 'International Tables Vol C tables 4.2.6.8 and 6.1.1.1'
N 0.0311 0.0180 'International Tables Vol C tables 4.2.6.8 and 6.1.1.1'
P 0.2955 0.4335 'International Tables Vol C tables 4.2.6.8 and 6.1.1.1'
Pt -4.5932 6.9264 'International Tables Vol C tables 4.2.6.8 and 6.1.1.1'

loop_
_geom_angle_atom_site_label_1
_geom_angle_atom_site_label_2
_geom_angle_atom_site_label_3
_geom_angle
P Pt1 N 98.66(6)
P Pt1 C1 176.37(7)
P Pt1 C14 90.41(7)
N Pt1 C1 80.37(9)
N Pt1 C14 170.92(9)
C1 Pt1 C14 90.60(10)
Pt1 P C21 116.64(11)
Pt1 P C23 111.52(8)
Pt1 P C22 118.17(10)
C21 P C23 101.08(13)
C21 P C22 101.52(12)
C23 P C22 105.97(12)
Pt1 N C13 129.45(18)
Pt1 N C10 112.30(16)
C13 N C10 118.2(2)
Pt1 C1 C6 113.03(15)
Pt1 C1 C2 131.0(2)
C6 C1 C2 115.9(2)
P C21 H1c21 109.52
P C21 H2c21 109.47
P C21 H3c21 109.51
H1c21 C21 H2c21 109.43
H1c21 C21 H3c21 109.49
H2c21 C21 H3c21 109.41
C1 C6 C10 117.9(2)
C1 C6 C5 123.5(2)
C10 C6 C5 118.6(3)
C27 C28 C23 121.3(2)
C27 C28 H1c28 119.41
C23 C28 H1c28 119.33
C8 C7 C5 122.0(3)
C8 C7 H1c7 119
C5 C7 H1c7 119.03
C28 C27 C26 119.5(3)
C28 C27 H1c27 120.25
C26 C27 H1c27 120.27
N C13 C12 122.9(2)
N C13 H1c13 118.56
C12 C13 H1c13 118.55
C7 C8 C9 120.9(3)
C7 C8 H1c8 119.57
C9 C8 H1c8 119.56
C1 C2 C3 121.5(3)
C1 C2 H1c2 119.28
C3 C2 H1c2 119.23
N C10 C6 116.4(2)
N C10 C9 122.0(2)
C6 C10 C9 121.7(2)
Pt1 C14 C15 122.00(19)
Pt1 C14 C19 122.19(18)
C15 C14 C19 115.8(2)
C18 C17 C20 121.4(3)
C18 C17 C16 117.5(3)
C20 C17 C16 121.1(3)
P C23 C28 116.45(16)
P C23 C24 125.08(17)
C28 C23 C24 118.4(2)
C8 C9 C10 118.1(3)
C8 C9 C11 123.9(3)
C10 C9 C11 118.1(2)
C2 C3 C4 121.5(3)
C2 C3 H1c3 119.29
C4 C3 H1c3 119.24
C6 C5 C7 118.8(3)
C6 C5 C4 117.8(3)
C7 C5 C4 123.4(3)
C17 C18 C19 121.3(3)
C17 C18 H1c18 119.37
C19 C18 H1c18 119.37
C13 C12 C11 119.9(3)
C13 C12 H1c12 120.06
C11 C12 H1c12 120.05
C14 C15 C16 121.5(2)
C14 C15 H1c15 119.24
C16 C15 H1c15 119.29
C17 C20 H1c20 109.43
C17 C20 H2c20 109.46
C17 C20 H3c20 109.47
H1c20 C20 H2c20 109.46
H1c20 C20 H3c20 109.51
H2c20 C20 H3c20 109.5
C9 C11 C12 119.0(3)
C9 C11 H1c11 120.47
C12 C11 H1c11 120.58
C3 C4 C5 119.8(3)
C3 C4 H1c4 120.12
C5 C4 H1c4 120.1
C17 C16 C15 121.6(2)
C17 C16 H1c16 119.22
C15 C16 H1c16 119.15
P C22 H1c22 109.44
P C22 H2c22 109.42
P C22 H3c22 109.44
H1c22 C22 H2c22 109.49
H1c22 C22 H3c22 109.54
H2c22 C22 H3c22 109.5
C14 C19 C18 122.3(3)
C14 C19 H1c19 118.88
C18 C19 H1c19 118.84
C27 C26 C25 120.1(3)
C27 C26 H1c26 119.95
C25 C26 H1c26 120
C23 C24 C25 120.5(2)
C23 C24 H1c24 119.71
C25 C24 H1c24 119.8
C26 C25 C24 120.3(3)
C26 C25 H1c25 119.97
C24 C25 H1c25 119.75

loop_
_geom_bond_atom_site_label_1
_geom_bond_atom_site_label_2
_geom_bond_distance
Pt1 P 2.2937(7)
Pt1 N 2.145(2)
Pt1 C1 2.042(2)
Pt1 C14 2.013(3)
P C21 1.817(3)
P C23 1.823(2)
P C22 1.815(3)
N C13 1.325(3)
N C10 1.370(3)
C1 C6 1.418(4)
C1 C2 1.386(4)
C21 H1c21 0.9598
C21 H2c21 0.9607
C21 H3c21 0.96
C6 C10 1.432(3)
C6 C5 1.411(4)
C28 C27 1.386(4)
C28 C23 1.393(3)
C28 H1c28 0.9596
C7 C8 1.348(5)
C7 C5 1.441(4)
C7 H1c7 0.9597
C27 C26 1.384(5)
C27 H1c27 0.9596
C13 C12 1.393(4)
C13 H1c13 0.9599
C8 C9 1.435(4)
C8 H1c8 0.9596
C2 C3 1.406(4)
C2 H1c2 0.96
C10 C9 1.408(4)
C14 C15 1.404(3)
C14 C19 1.391(4)
C17 C18 1.380(5)
C17 C20 1.512(5)
C17 C16 1.376(4)
C23 C24 1.388(4)
C9 C11 1.406(5)
C3 C4 1.374(4)
C3 H1c3 0.9604
C5 C4 1.400(5)
C18 C19 1.389(4)
C18 H1c18 0.96
C12 C11 1.367(4)
C12 H1c12 0.9603
C15 C16 1.394(4)
C15 H1c15 0.9597
C20 H1c20 0.96
C20 H2c20 0.9601
C20 H3c20 0.9596
C11 H1c11 0.9599
C4 H1c4 0.9602
C16 H1c16 0.9597
C22 H1c22 0.9597
C22 H2c22 0.9601
C22 H3c22 0.9596
C19 H1c19 0.9591
C26 C25 1.378(6)
C26 H1c26 0.9606
C24 C25 1.391(5)
C24 H1c24 0.9592
C25 H1c25 0.9601
